data_1565362
loop_
_publ_author_name
'Roell, Sarah A.'
'Schrage, Briana R.'
'Ziegler, Christopher J.'
'White, Travis A.'

_publ_section_title
;
 Isolating substituent effects in Re(I)-phenanthroline electrocatalysts
 for CO2 reduction
;
_journal_name_full 'Inorganica Chimica Acta'
_journal_page_first 119397
_journal_paper_doi 10.1016/j.ica.2019.119397
_journal_volume 503
_journal_year 2020
_chemical_formula_sum 'C33 H27 Cl N3 O7 Re'
_chemical_formula_weight 799.22
_space_group_crystal_system monoclinic
_space_group_IT_number 14
_space_group_name_Hall '-P 2yn'
_space_group_name_H-M_alt 'P 1 21/n 1'
_atom_sites_solution_hydrogens geom
_audit_creation_method SHELXL-2016/6
_cell_angle_alpha 90
_cell_angle_beta 99.711(9)
_cell_angle_gamma 90
_cell_formula_units_Z 4
_cell_length_a 8.047(4)
_cell_length_b 19.209(9)
_cell_length_c 20.079(9)
_cell_measurement_reflns_used 9922
_cell_measurement_temperature 100(2)
_cell_measurement_theta_max 28.40
_cell_measurement_theta_min 2.37
_cell_volume 3059(3)
_computing_cell_refinement 'Bruker SAINT'
_computing_data_collection 'Bruker APEX2'
_computing_data_reduction 'Bruker SAINT'
_computing_molecular_graphics 'Bruker SHELXTL'
_computing_publication_material 'Bruker SHELXTL'
_computing_structure_refinement 'SHELXL-2016/6 (Sheldrick, 2016)'
_computing_structure_solution 'SHELXT 2014/5 (Sheldrick, 2014)'
_diffrn_ambient_temperature 100(2)
_diffrn_measured_fraction_theta_full 1.000
_diffrn_measured_fraction_theta_max 0.998
_diffrn_measurement_device_type 'Bruker APEX-II CCD'
_diffrn_measurement_method '\f and \w scans'
_diffrn_radiation_type MoK\a
_diffrn_radiation_wavelength 0.71073
_diffrn_reflns_av_R_equivalents 0.0402
_diffrn_reflns_av_unetI/netI 0.0397
_diffrn_reflns_Laue_measured_fraction_full 1.000
_diffrn_reflns_Laue_measured_fraction_max 0.998
_diffrn_reflns_limit_h_max 10
_diffrn_reflns_limit_h_min -10
_diffrn_reflns_limit_k_max 24
_diffrn_reflns_limit_k_min -25
_diffrn_reflns_limit_l_max 26
_diffrn_reflns_limit_l_min -26
_diffrn_reflns_number 29874
_diffrn_reflns_point_group_measured_fraction_full 1.000
_diffrn_reflns_point_group_measured_fraction_max 0.998
_diffrn_reflns_theta_full 25.242
_diffrn_reflns_theta_max 28.287
_diffrn_reflns_theta_min 1.477
_exptl_absorpt_coefficient_mu 4.113
_exptl_absorpt_correction_T_max 0.7457
_exptl_absorpt_correction_T_min 0.6005
_exptl_absorpt_correction_type multi-scan
_exptl_absorpt_process_details SADABS
_exptl_crystal_colour yellow
_exptl_crystal_density_diffrn 1.735
_exptl_crystal_density_method 'not measured'
_exptl_crystal_description block
_exptl_crystal_F_000 1576
_exptl_crystal_size_max 0.289
_exptl_crystal_size_mid 0.261
_exptl_crystal_size_min 0.239
_refine_diff_density_max 1.838
_refine_diff_density_min -0.909
_refine_diff_density_rms 0.127
_refine_ls_extinction_coef .
_refine_ls_extinction_method none
_refine_ls_goodness_of_fit_ref 1.048
_refine_ls_hydrogen_treatment constr
_refine_ls_matrix_type full
_refine_ls_number_parameters 411
_refine_ls_number_reflns 7583
_refine_ls_number_restraints 6
_refine_ls_restrained_S_all 1.054
_refine_ls_R_factor_all 0.0349
_refine_ls_R_factor_gt 0.0265
_refine_ls_shift/su_max 0.004
_refine_ls_shift/su_mean 0.000
_refine_ls_structure_factor_coef Fsqd
_refine_ls_weighting_details 'w=1/[\s^2^(Fo^2^)+(0.0229P)^2^+1.7449P] where P=(Fo^2^+2Fc^2^)/3'
_refine_ls_weighting_scheme calc
_refine_ls_wR_factor_gt 0.0546
_refine_ls_wR_factor_ref 0.0578
_reflns_Friedel_coverage 0.000
_reflns_Friedel_fraction_full .
_reflns_Friedel_fraction_max .
_reflns_number_gt 6383
_reflns_number_total 7583
_reflns_threshold_expression 'I > 2\s(I)'
_cod_data_source_file CIFfile_Re35-dmp2phen.cif
_cod_data_source_block Re35_dmp2phen
_cod_depositor_comments
;
The following automatic conversions were performed:

data item '_exptl_crystal_density_meas' value 'not measured' was
changed to '?' -- the value is perceived as not measured.

Automatic conversion script
Id: cif_fix_values 8738 2021-04-28 16:35:53Z antanas 
;
_cod_original_cell_volume 3059(2)
_cod_original_sg_symbol_H-M 'P 21/n'
_cod_database_code 1565362
_shelx_shelxl_version_number 2016/6
_shelx_space_group_comment
; 
The symmetry employed for this shelxl refinement is uniquely defined 
by the following loop, which should always be used as a source of 
symmetry information in preference to the above space-group names. 
They are only intended as comments. 
;

loop_
_space_group_symop_operation_xyz
'x, y, z'
'-x+1/2, y+1/2, -z+1/2'
'-x, -y, -z'
'x-1/2, -y-1/2, z-1/2'

loop_
_atom_site_label
_atom_site_type_symbol
_atom_site_fract_x
_atom_site_fract_y
_atom_site_fract_z
_atom_site_U_iso_or_equiv
_atom_site_adp_type
_atom_site_occupancy
_atom_site_site_symmetry_order
_atom_site_calc_flag
_atom_site_refinement_flags_posn
_atom_site_refinement_flags_adp
_atom_site_refinement_flags_occupancy
_atom_site_disorder_assembly
_atom_site_disorder_group
C1 C 0.5333(4) 0.62862(15) 0.76249(15) 0.0140(6) Uani 1 1 d . . . . .
C2 C 0.8664(4) 0.60488(17) 0.74532(16) 0.0181(7) Uani 1 1 d . U . . .
C3 C 0.6135(4) 0.65323(16) 0.64653(15) 0.0148(6) Uani 1 1 d . . . . .
C4 C 0.7819(4) 0.51012(15) 0.57391(15) 0.0133(6) Uani 1 1 d . . . . .
C5 C 0.8075(4) 0.58252(15) 0.55089(15) 0.0128(6) Uani 1 1 d . . . . .
C6 C 0.9346(4) 0.62450(15) 0.58738(15) 0.0132(6) Uani 1 1 d . . . . .
H6 H 1.000986 0.608329 0.628068 0.016 Uiso 1 1 calc R U . . .
C7 C 0.9601(4) 0.69053(15) 0.56209(15) 0.0145(6) Uani 1 1 d . . . . .
C8 C 1.1917(4) 0.71408(17) 0.65177(16) 0.0212(7) Uani 1 1 d . . . . .
H8A H 1.126610 0.706021 0.688112 0.032 Uiso 1 1 calc R U . . .
H8B H 1.277123 0.749928 0.665838 0.032 Uiso 1 1 calc R U . . .
H8C H 1.247269 0.670743 0.642033 0.032 Uiso 1 1 calc R U . . .
C9 C 0.8636(4) 0.71455(16) 0.50158(15) 0.0160(6) Uani 1 1 d . . . . .
H9 H 0.880175 0.760156 0.485612 0.019 Uiso 1 1 calc R U . . .
C10 C 0.7436(4) 0.67086(16) 0.46540(15) 0.0162(6) Uani 1 1 d . . . . .
C11 C 0.6886(4) 0.75361(17) 0.37486(17) 0.0237(8) Uani 1 1 d . . . . .
H11A H 0.663688 0.792388 0.403326 0.036 Uiso 1 1 calc R U . . .
H11B H 0.621143 0.758381 0.329659 0.036 Uiso 1 1 calc R U . . .
H11C H 0.808660 0.754153 0.371475 0.036 Uiso 1 1 calc R U . . .
C12 C 0.7147(4) 0.60444(15) 0.48952(15) 0.0138(6) Uani 1 1 d . . . . .
H12 H 0.632924 0.574651 0.464422 0.017 Uiso 1 1 calc R U . . .
C13 C 0.8066(4) 0.45497(16) 0.53043(15) 0.0160(6) Uani 1 1 d . . . . .
H13 H 0.829823 0.464973 0.486587 0.019 Uiso 1 1 calc R U . . .
C14 C 0.7976(4) 0.38724(16) 0.55039(15) 0.0172(7) Uani 1 1 d . . . . .
H14 H 0.813677 0.350350 0.520612 0.021 Uiso 1 1 calc R U . . .
C15 C 0.7642(4) 0.37272(15) 0.61601(15) 0.0133(6) Uani 1 1 d . . . . .
C16 C 0.7618(4) 0.30291(15) 0.64159(16) 0.0163(7) Uani 1 1 d . . . . .
H16 H 0.784734 0.264713 0.614483 0.020 Uiso 1 1 calc R U . . .
C17 C 0.7270(4) 0.29161(16) 0.70439(16) 0.0178(7) Uani 1 1 d . . . . .
H17 H 0.727365 0.245296 0.721021 0.021 Uiso 1 1 calc R U . . .
C18 C 0.6895(4) 0.34783(15) 0.74629(15) 0.0137(6) Uani 1 1 d . . . . .
C19 C 0.6493(4) 0.33792(16) 0.81148(15) 0.0156(6) Uani 1 1 d . . . . .
H19 H 0.641369 0.292191 0.828691 0.019 Uiso 1 1 calc R U . . .
C20 C 0.6218(4) 0.39445(16) 0.84979(16) 0.0169(7) Uani 1 1 d . . . . .
H20 H 0.593975 0.387979 0.893510 0.020 Uiso 1 1 calc R U . . .
C21 C 0.6349(4) 0.46219(15) 0.82426(14) 0.0125(6) Uani 1 1 d . . . . .
C22 C 0.6232(4) 0.52187(15) 0.87093(14) 0.0121(6) Uani 1 1 d . . . . .
C23 C 0.4803(4) 0.52958(15) 0.90164(15) 0.0142(6) Uani 1 1 d . . . . .
H23 H 0.385794 0.499663 0.890103 0.017 Uiso 1 1 calc R U . . .
C24 C 0.4798(4) 0.58218(15) 0.94955(15) 0.0141(6) Uani 1 1 d . . . . .
C25 C 0.2048(4) 0.55005(17) 0.96781(17) 0.0201(7) Uani 1 1 d . . . . .
H25A H 0.154427 0.554524 0.920051 0.030 Uiso 1 1 calc R U . . .
H25B H 0.121247 0.562568 0.996046 0.030 Uiso 1 1 calc R U . . .
H25C H 0.241492 0.501878 0.977247 0.030 Uiso 1 1 calc R U . . .
C26 C 0.6199(4) 0.62602(15) 0.96785(15) 0.0149(6) Uani 1 1 d . . . . .
H26 H 0.619141 0.660879 1.001365 0.018 Uiso 1 1 calc R U . . .
C27 C 0.7594(4) 0.61766(15) 0.93622(15) 0.0138(6) Uani 1 1 d . . . . .
C28 C 0.9278(4) 0.69757(17) 1.01092(16) 0.0234(8) Uani 1 1 d . . . . .
H28A H 0.843249 0.734645 1.007914 0.035 Uiso 1 1 calc R U . . .
H28B H 1.040844 0.718190 1.017803 0.035 Uiso 1 1 calc R U . . .
H28C H 0.917255 0.666945 1.049014 0.035 Uiso 1 1 calc R U . . .
C29 C 0.7625(4) 0.56521(14) 0.88786(14) 0.0121(6) Uani 1 1 d . . . . .
H29 H 0.858885 0.559311 0.866843 0.015 Uiso 1 1 calc R U . . .
C30 C 0.6923(4) 0.41686(15) 0.72245(15) 0.0120(6) Uani 1 1 d . . . . .
C31 C 0.7324(4) 0.42977(15) 0.65611(15) 0.0116(6) Uani 1 1 d . . . . .
C32 C 0.8196(5) 0.6154(3) 0.2700(2) 0.0487(12) Uani 1 1 d . . . . .
H32A H 0.901892 0.648677 0.293301 0.073 Uiso 1 1 calc R U . . .
H32B H 0.808265 0.576149 0.300019 0.073 Uiso 1 1 calc R U . . .
H32C H 0.710181 0.638527 0.257472 0.073 Uiso 1 1 calc R U . . .
C33 C 0.8773(5) 0.5899(2) 0.2088(3) 0.0400(10) Uani 1 1 d . . . . .
Cl1 Cl 0.36510(10) 0.52435(4) 0.64967(4) 0.02381(18) Uani 1 1 d . . . . .
N1 N 0.7407(3) 0.49808(12) 0.63555(12) 0.0110(5) Uani 1 1 d . . . . .
N2 N 0.6640(3) 0.47377(12) 0.76091(12) 0.0112(5) Uani 1 1 d . . . . .
N3 N 0.9206(5) 0.5717(2) 0.1611(3) 0.0658(13) Uani 1 1 d . . . . .
O1 O 0.4643(3) 0.66542(11) 0.79461(11) 0.0207(5) Uani 1 1 d . . . . .
O2 O 0.9863(3) 0.62535(14) 0.76797(12) 0.0307(6) Uani 1 1 d . . . . .
O3 O 0.5921(3) 0.70471(11) 0.61609(11) 0.0213(5) Uani 1 1 d . . . . .
O4 O 1.0806(3) 0.73691(11) 0.59210(11) 0.0191(5) Uani 1 1 d . . . . .
O5 O 0.6479(3) 0.68887(11) 0.40438(11) 0.0211(5) Uani 1 1 d . . . . .
O6 O 0.9017(3) 0.65788(11) 0.94938(10) 0.0172(5) Uani 1 1 d . . . . .
O7 O 0.3474(3) 0.59571(11) 0.98258(11) 0.0174(5) Uani 1 1 d . . . . .
Re1 Re 0.64159(2) 0.57246(2) 0.70330(2) 0.01012(4) Uani 1 1 d . . . . .

loop_
_atom_site_aniso_label
_atom_site_aniso_U_11
_atom_site_aniso_U_22
_atom_site_aniso_U_33
_atom_site_aniso_U_23
_atom_site_aniso_U_13
_atom_site_aniso_U_12
C1 0.0155(15) 0.0111(15) 0.0149(15) 0.0043(12) 0.0010(12) 0.0005(12)
C2 0.0251(10) 0.0152(10) 0.0147(10) -0.0011(8) 0.0056(8) -0.0038(8)
C3 0.0156(15) 0.0161(16) 0.0133(15) -0.0035(13) 0.0043(12) 0.0024(12)
C4 0.0129(14) 0.0137(15) 0.0128(15) 0.0002(12) 0.0010(12) 0.0008(12)
C5 0.0151(15) 0.0127(15) 0.0118(15) -0.0002(12) 0.0060(12) 0.0034(12)
C6 0.0123(14) 0.0174(16) 0.0106(15) -0.0004(12) 0.0036(12) 0.0034(12)
C7 0.0147(15) 0.0120(15) 0.0187(16) -0.0031(12) 0.0080(13) -0.0012(12)
C8 0.0195(16) 0.0193(17) 0.0242(18) -0.0020(14) 0.0023(14) -0.0041(14)
C9 0.0188(15) 0.0137(15) 0.0168(16) 0.0051(13) 0.0065(13) -0.0003(13)
C10 0.0177(16) 0.0164(16) 0.0156(16) 0.0028(13) 0.0056(13) 0.0020(13)
C11 0.0268(18) 0.0238(18) 0.0195(18) 0.0107(15) 0.0008(14) 0.0009(15)
C12 0.0150(15) 0.0131(15) 0.0139(15) -0.0013(12) 0.0045(12) -0.0018(12)
C13 0.0192(16) 0.0182(16) 0.0120(15) -0.0005(13) 0.0064(13) -0.0004(13)
C14 0.0229(17) 0.0139(16) 0.0163(16) -0.0054(13) 0.0071(13) 0.0020(13)
C15 0.0137(14) 0.0137(15) 0.0131(15) -0.0003(12) 0.0039(12) 0.0016(12)
C16 0.0213(16) 0.0099(15) 0.0178(16) -0.0057(12) 0.0037(13) 0.0009(12)
C17 0.0233(17) 0.0086(15) 0.0210(17) 0.0015(13) 0.0026(13) -0.0005(13)
C18 0.0157(15) 0.0125(15) 0.0131(15) -0.0014(12) 0.0026(12) -0.0005(12)
C19 0.0195(16) 0.0112(15) 0.0160(16) 0.0037(12) 0.0024(13) 0.0007(12)
C20 0.0208(16) 0.0174(16) 0.0129(16) 0.0022(13) 0.0041(13) -0.0003(13)
C21 0.0116(14) 0.0146(15) 0.0102(15) -0.0021(12) -0.0016(12) -0.0009(12)
C22 0.0182(15) 0.0096(14) 0.0078(14) 0.0017(11) 0.0000(12) 0.0010(12)
C23 0.0161(15) 0.0137(15) 0.0117(15) 0.0035(12) -0.0007(12) -0.0009(12)
C24 0.0187(15) 0.0151(16) 0.0087(14) 0.0031(12) 0.0028(12) 0.0042(12)
C25 0.0149(16) 0.0206(17) 0.0259(18) 0.0023(14) 0.0062(14) 0.0018(13)
C26 0.0231(16) 0.0109(15) 0.0094(15) -0.0004(12) -0.0010(13) 0.0033(12)
C27 0.0163(15) 0.0115(14) 0.0123(15) 0.0027(12) -0.0016(12) 0.0006(12)
C28 0.0248(18) 0.0220(18) 0.0215(18) -0.0109(14) -0.0018(14) -0.0058(14)
C29 0.0150(14) 0.0115(15) 0.0102(14) 0.0007(12) 0.0033(12) 0.0008(12)
C30 0.0125(14) 0.0129(15) 0.0103(14) -0.0011(12) 0.0012(11) 0.0008(11)
C31 0.0119(14) 0.0113(14) 0.0110(14) -0.0011(12) 0.0000(11) -0.0001(12)
C32 0.038(2) 0.064(3) 0.043(3) 0.010(2) 0.003(2) -0.009(2)
C33 0.027(2) 0.033(2) 0.055(3) -0.005(2) -0.005(2) -0.0078(18)
Cl1 0.0256(4) 0.0229(4) 0.0222(4) -0.0019(3) 0.0019(3) -0.0001(3)
N1 0.0125(12) 0.0107(12) 0.0102(12) -0.0006(10) 0.0028(10) 0.0010(10)
N2 0.0116(12) 0.0126(12) 0.0095(12) -0.0020(10) 0.0018(10) -0.0007(10)
N3 0.046(3) 0.072(3) 0.076(3) -0.031(3) -0.001(2) -0.010(2)
O1 0.0269(13) 0.0170(12) 0.0192(12) 0.0005(10) 0.0069(10) 0.0071(10)
O2 0.0277(14) 0.0448(16) 0.0221(13) 0.0097(12) 0.0115(11) 0.0100(12)
O3 0.0275(13) 0.0166(12) 0.0214(12) 0.0070(10) 0.0091(10) 0.0051(10)
O4 0.0204(12) 0.0178(12) 0.0179(12) -0.0001(9) -0.0002(9) -0.0068(9)
O5 0.0238(12) 0.0199(12) 0.0183(12) 0.0099(10) -0.0003(10) -0.0040(10)
O6 0.0167(11) 0.0188(11) 0.0162(11) -0.0077(9) 0.0031(9) -0.0045(9)
O7 0.0152(11) 0.0210(12) 0.0169(11) -0.0026(9) 0.0054(9) 0.0019(9)
Re1 0.01383(6) 0.00799(6) 0.00880(6) -0.00041(5) 0.00267(4) 0.00056(5)

loop_
_atom_type_symbol
_atom_type_description
_atom_type_scat_dispersion_real
_atom_type_scat_dispersion_imag
_atom_type_scat_source
C C 0.0033 0.0016 'International Tables Vol C Tables 4.2.6.8 and 6.1.1.4'
H H 0.0000 0.0000 'International Tables Vol C Tables 4.2.6.8 and 6.1.1.4'
Cl Cl 0.1484 0.1585 'International Tables Vol C Tables 4.2.6.8 and 6.1.1.4'
N N 0.0061 0.0033 'International Tables Vol C Tables 4.2.6.8 and 6.1.1.4'
O O 0.0106 0.0060 'International Tables Vol C Tables 4.2.6.8 and 6.1.1.4'
Re Re -1.0185 7.2310 'International Tables Vol C Tables 4.2.6.8 and 6.1.1.4'

loop_
_geom_angle_atom_site_label_1
_geom_angle_atom_site_label_2
_geom_angle_atom_site_label_3
_geom_angle
_geom_angle_site_symmetry_1
_geom_angle_site_symmetry_3
O1 C1 Re1 175.5(3) . .
O2 C2 Re1 176.9(3) . .
O3 C3 Re1 174.8(3) . .
N1 C4 C13 121.3(3) . .
N1 C4 C5 120.7(3) . .
C13 C4 C5 117.9(3) . .
C12 C5 C6 121.4(3) . .
C12 C5 C4 118.3(3) . .
C6 C5 C4 120.0(3) . .
C7 C6 C5 118.1(3) . .
C7 C6 H6 121.0 . .
C5 C6 H6 121.0 . .
O4 C7 C6 124.4(3) . .
O4 C7 C9 114.3(3) . .
C6 C7 C9 121.3(3) . .
O4 C8 H8A 109.5 . .
O4 C8 H8B 109.5 . .
H8A C8 H8B 109.5 . .
O4 C8 H8C 109.5 . .
H8A C8 H8C 109.5 . .
H8B C8 H8C 109.5 . .
C10 C9 C7 119.2(3) . .
C10 C9 H9 120.4 . .
C7 C9 H9 120.4 . .
C9 C10 O5 123.3(3) . .
C9 C10 C12 120.8(3) . .
O5 C10 C12 115.9(3) . .
O5 C11 H11A 109.5 . .
O5 C11 H11B 109.5 . .
H11A C11 H11B 109.5 . .
O5 C11 H11C 109.5 . .
H11A C11 H11C 109.5 . .
H11B C11 H11C 109.5 . .
C5 C12 C10 119.1(3) . .
C5 C12 H12 120.5 . .
C10 C12 H12 120.5 . .
C14 C13 C4 121.0(3) . .
C14 C13 H13 119.5 . .
C4 C13 H13 119.5 . .
C13 C14 C15 119.2(3) . .
C13 C14 H14 120.4 . .
C15 C14 H14 120.4 . .
C31 C15 C14 117.4(3) . .
C31 C15 C16 120.5(3) . .
C14 C15 C16 122.2(3) . .
C17 C16 C15 120.0(3) . .
C17 C16 H16 120.0 . .
C15 C16 H16 120.0 . .
C16 C17 C18 121.5(3) . .
C16 C17 H17 119.2 . .
C18 C17 H17 119.2 . .
C30 C18 C19 117.4(3) . .
C30 C18 C17 119.5(3) . .
C19 C18 C17 123.1(3) . .
C20 C19 C18 119.8(3) . .
C20 C19 H19 120.1 . .
C18 C19 H19 120.1 . .
C19 C20 C21 119.9(3) . .
C19 C20 H20 120.0 . .
C21 C20 H20 120.0 . .
N2 C21 C20 122.0(3) . .
N2 C21 C22 120.3(3) . .
C20 C21 C22 117.7(3) . .
C29 C22 C23 121.1(3) . .
C29 C22 C21 118.6(3) . .
C23 C22 C21 120.0(3) . .
C24 C23 C22 118.5(3) . .
C24 C23 H23 120.7 . .
C22 C23 H23 120.7 . .
O7 C24 C23 124.3(3) . .
O7 C24 C26 114.5(3) . .
C23 C24 C26 121.3(3) . .
O7 C25 H25A 109.5 . .
O7 C25 H25B 109.5 . .
H25A C25 H25B 109.5 . .
O7 C25 H25C 109.5 . .
H25A C25 H25C 109.5 . .
H25B C25 H25C 109.5 . .
C27 C26 C24 119.0(3) . .
C27 C26 H26 120.5 . .
C24 C26 H26 120.5 . .
O6 C27 C26 124.1(3) . .
O6 C27 C29 115.3(3) . .
C26 C27 C29 120.6(3) . .
O6 C28 H28A 109.5 . .
O6 C28 H28B 109.5 . .
H28A C28 H28B 109.5 . .
O6 C28 H28C 109.5 . .
H28A C28 H28C 109.5 . .
H28B C28 H28C 109.5 . .
C22 C29 C27 119.4(3) . .
C22 C29 H29 120.3 . .
C27 C29 H29 120.3 . .
N2 C30 C18 122.8(3) . .
N2 C30 C31 117.6(3) . .
C18 C30 C31 119.5(3) . .
N1 C31 C15 123.1(3) . .
N1 C31 C30 118.0(2) . .
C15 C31 C30 119.0(3) . .
C33 C32 H32A 109.5 . .
C33 C32 H32B 109.5 . .
H32A C32 H32B 109.5 . .
C33 C32 H32C 109.5 . .
H32A C32 H32C 109.5 . .
H32B C32 H32C 109.5 . .
N3 C33 C32 178.5(5) . .
C4 N1 C31 117.9(2) . .
C4 N1 Re1 128.38(19) . .
C31 N1 Re1 112.91(18) . .
C21 N2 C30 117.9(2) . .
C21 N2 Re1 128.46(19) . .
C30 N2 Re1 113.14(19) . .
C7 O4 C8 117.4(2) . .
C10 O5 C11 116.9(2) . .
C27 O6 C28 117.5(2) . .
C24 O7 C25 116.3(2) . .
C3 Re1 C1 83.85(12) . .
C3 Re1 C2 90.38(13) . .
C1 Re1 C2 92.14(13) . .
C3 Re1 N2 174.92(11) . .
C1 Re1 N2 99.40(11) . .
C2 Re1 N2 93.38(11) . .
C3 Re1 N1 100.13(11) . .
C1 Re1 N1 172.76(11) . .
C2 Re1 N1 93.87(11) . .
N2 Re1 N1 76.23(9) . .
C3 Re1 Cl1 92.07(10) . .
C1 Re1 Cl1 90.60(10) . .
C2 Re1 Cl1 176.50(10) . .
N2 Re1 Cl1 84.02(7) . .
N1 Re1 Cl1 83.25(7) . .

loop_
_geom_bond_atom_site_label_1
_geom_bond_atom_site_label_2
_geom_bond_distance
_geom_bond_site_symmetry_2
C1 O1 1.160(3) .
C1 Re1 1.920(3) .
C2 O2 1.069(4) .
C2 Re1 1.964(4) .
C3 O3 1.160(4) .
C3 Re1 1.916(3) .
C4 N1 1.354(4) .
C4 C13 1.408(4) .
C4 C5 1.491(4) .
C5 C12 1.394(4) .
C5 C6 1.407(4) .
C6 C7 1.394(4) .
C6 H6 0.9500 .
C7 O4 1.378(4) .
C7 C9 1.405(4) .
C8 O4 1.437(4) .
C8 H8A 0.9800 .
C8 H8B 0.9800 .
C8 H8C 0.9800 .
C9 C10 1.388(4) .
C9 H9 0.9500 .
C10 O5 1.377(4) .
C10 C12 1.398(4) .
C11 O5 1.439(4) .
C11 H11A 0.9800 .
C11 H11B 0.9800 .
C11 H11C 0.9800 .
C12 H12 0.9500 .
C13 C14 1.367(4) .
C13 H13 0.9500 .
C14 C15 1.416(4) .
C14 H14 0.9500 .
C15 C31 1.409(4) .
C15 C16 1.437(4) .
C16 C17 1.355(4) .
C16 H16 0.9500 .
C17 C18 1.432(4) .
C17 H17 0.9500 .
C18 C30 1.411(4) .
C18 C19 1.413(4) .
C19 C20 1.370(4) .
C19 H19 0.9500 .
C20 C21 1.409(4) .
C20 H20 0.9500 .
C21 N2 1.350(4) .
C21 C22 1.494(4) .
C22 C29 1.392(4) .
C22 C23 1.401(4) .
C23 C24 1.395(4) .
C23 H23 0.9500 .
C24 O7 1.372(4) .
C24 C26 1.405(4) .
C25 O7 1.434(4) .
C25 H25A 0.9800 .
C25 H25B 0.9800 .
C25 H25C 0.9800 .
C26 C27 1.390(4) .
C26 H26 0.9500 .
C27 O6 1.370(3) .
C27 C29 1.402(4) .
C28 O6 1.437(4) .
C28 H28A 0.9800 .
C28 H28B 0.9800 .
C28 H28C 0.9800 .
C29 H29 0.9500 .
C30 N2 1.379(4) .
C30 C31 1.444(4) .
C31 N1 1.381(4) .
C32 C33 1.469(6) .
C32 H32A 0.9800 .
C32 H32B 0.9800 .
C32 H32C 0.9800 .
C33 N3 1.128(6) .
Cl1 Re1 2.4811(12) .
N1 Re1 2.212(2) .
N2 Re1 2.212(3) .
